data_4501916
loop_
_publ_author_name
'Parhi, Purnendu'
'Upreti, Shailesh'
'Ramanan, Arunachalam'

_publ_section_title
;
 Crystallization of Calcium Vanadate Solids from Solution: A Metathetic
 Route
;
_journal_issue 12
_journal_name_full 'Crystal Growth &amp; Design'
_journal_page_first 5078
_journal_paper_doi 10.1021/cg100703h
_journal_volume 10
_journal_year 2010
_chemical_formula_moiety 'O28 V10, 14(H2 O), 2(O), 2(N), 2(Ca)'
_chemical_formula_sum 'Ca2 H28 N2 O44 V10'
_chemical_formula_weight 1349.80
_chemical_name_systematic
; 
 ? 
;
_space_group_IT_number 2
_symmetry_cell_setting triclinic
_symmetry_space_group_name_Hall '-P 1'
_symmetry_space_group_name_H-M 'P -1'
_atom_sites_solution_hydrogens geom
_atom_sites_solution_primary direct
_atom_sites_solution_secondary difmap
_audit_creation_method SHELXL-97
_cell_angle_alpha 90.036(4)
_cell_angle_beta 102.739(5)
_cell_angle_gamma 110.250(4)
_cell_formula_units_Z 1
_cell_length_a 9.705(3)
_cell_length_b 10.231(4)
_cell_length_c 10.549(3)
_cell_measurement_reflns_used 6680
_cell_measurement_temperature 298(2)
_cell_measurement_theta_max 28.26
_cell_measurement_theta_min 2.13
_cell_volume 955.1(5)
_computing_cell_refinement 'Bruker SMART'
_computing_data_collection 'Bruker SMART'
_computing_data_reduction 'Bruker SAINT'
_computing_molecular_graphics 'Bruker SHELXTL'
_computing_publication_material 'Bruker SHELXTL'
_computing_structure_refinement 'SHELXL-97 (Sheldrick, 1997)'
_computing_structure_solution 'SHELXS-97 (Sheldrick, 1990)'
_diffrn_ambient_temperature 298(2)
_diffrn_measured_fraction_theta_full 0.994
_diffrn_measured_fraction_theta_max 0.994
_diffrn_measurement_device_type 'CCD area detector'
_diffrn_measurement_method 'phi and omega scans'
_diffrn_radiation_monochromator graphite
_diffrn_radiation_source 'fine-focus sealed tube'
_diffrn_radiation_type MoK\a
_diffrn_radiation_wavelength 0.71073
_diffrn_reflns_av_R_equivalents 0.0269
_diffrn_reflns_av_sigmaI/netI 0.0284
_diffrn_reflns_limit_h_max 11
_diffrn_reflns_limit_h_min -11
_diffrn_reflns_limit_k_max 12
_diffrn_reflns_limit_k_min -12
_diffrn_reflns_limit_l_max 12
_diffrn_reflns_limit_l_min -12
_diffrn_reflns_number 9350
_diffrn_reflns_theta_full 25.50
_diffrn_reflns_theta_max 25.50
_diffrn_reflns_theta_min 1.99
_exptl_absorpt_coefficient_mu 2.729
_exptl_absorpt_correction_T_max 0.739
_exptl_absorpt_correction_T_min 0.501
_exptl_absorpt_correction_type multi-scan
_exptl_absorpt_process_details '(SADABS; Bruker, 2000)'
_exptl_crystal_colour red
_exptl_crystal_density_diffrn 2.347
_exptl_crystal_density_method 'not measured'
_exptl_crystal_description block
_exptl_crystal_F_000 664
_exptl_crystal_size_max 0.324
_exptl_crystal_size_mid 0.213
_exptl_crystal_size_min 0.112
_refine_diff_density_max 1.017
_refine_diff_density_min -0.900
_refine_diff_density_rms 0.300
_refine_ls_extinction_coef 0.0204(15)
_refine_ls_extinction_expression Fc^*^=kFc[1+0.001xFc^2^\l^3^/sin(2\q)]^-1/4^
_refine_ls_extinction_method SHELXL
_refine_ls_goodness_of_fit_ref 1.257
_refine_ls_hydrogen_treatment constr
_refine_ls_matrix_type full
_refine_ls_number_parameters 277
_refine_ls_number_reflns 3543
_refine_ls_number_restraints 0
_refine_ls_restrained_S_all 1.257
_refine_ls_R_factor_all 0.0429
_refine_ls_R_factor_gt 0.0381
_refine_ls_shift/su_max 0.010
_refine_ls_shift/su_mean 0.000
_refine_ls_structure_factor_coef Fsqd
_refine_ls_weighting_details 'calc w=1/[\s^2^(Fo^2^)+(0.0663P)^2^+0.7505P] where P=(Fo^2^+2Fc^2^)/3'
_refine_ls_weighting_scheme calc
_refine_ls_wR_factor_gt 0.1075
_refine_ls_wR_factor_ref 0.1219
_reflns_number_gt 3395
_reflns_number_total 3543
_reflns_threshold_expression >2sigma(I)
_cod_data_source_file cg100703h_si_001.cif
_cod_data_source_block 4
_cod_depositor_comments
;
The following automatic conversions were performed:

'_symmetry_cell_setting' value 'Triclinic' changed to 'triclinic'
according to /home/saulius/struct/CIF-dictionaries/cif_core.dic
dictionary named 'cif_core.dic' version 2.4.2 from 2011-04-26.

Automatic conversion script
Id: cif_fix_values 1715 2011-07-08 13:25:40Z adriana 
;
_cod_original_sg_symbol_H-M P-1
_cod_database_code 4501916

loop_
_symmetry_equiv_pos_as_xyz
'x, y, z'
'-x, -y, -z'

loop_
_atom_site_label
_atom_site_type_symbol
_atom_site_fract_x
_atom_site_fract_y
_atom_site_fract_z
_atom_site_U_iso_or_equiv
_atom_site_adp_type
_atom_site_occupancy
_atom_site_symmetry_multiplicity
_atom_site_calc_flag
_atom_site_refinement_flags
V1 V 0.81352(6) 0.69883(6) 0.89471(6) 0.02346(19) Uani 1 1 d .
V2 V 0.51792(6) 0.45850(6) 0.75233(5) 0.02002(19) Uani 1 1 d .
V3 V 0.65461(6) 0.46519(5) 1.05241(5) 0.01732(18) Uani 1 1 d .
V4 V 0.34823(6) 0.22806(6) 0.90803(5) 0.02163(19) Uani 1 1 d .
V5 V 0.47731(6) 0.23998(6) 1.20803(6) 0.02369(19) Uani 1 1 d .
Ca1 Ca 0.84038(8) 0.23341(8) 0.58688(7) 0.0269(2) Uani 1 1 d .
O1 O 0.9829(3) 0.7527(3) 0.8762(3) 0.0350(6) Uani 1 1 d .
O2 O 0.8238(2) 0.5452(2) 1.0177(2) 0.0227(5) Uani 1 1 d .
O3 O 0.7195(3) 0.5437(2) 0.7666(2) 0.0226(5) Uani 1 1 d .
O4 O 0.4655(3) 0.3440(3) 0.6303(2) 0.0291(6) Uani 1 1 d .
O5 O 0.4658(3) 0.6009(2) 0.6791(2) 0.0231(5) Uani 1 1 d .
O6 O 0.5601(2) 0.3415(2) 0.8981(2) 0.0194(5) Uani 1 1 d .
O7 O 0.6720(2) 0.6060(2) 1.1822(2) 0.0179(5) Uani 1 1 d .
O8 O 0.4265(2) 0.4012(2) 1.0685(2) 0.0183(5) Uani 1 1 d .
O9 O 0.6761(3) 0.3440(2) 1.1561(2) 0.0227(5) Uani 1 1 d .
O10 O 0.3000(3) 0.1144(3) 0.7863(3) 0.0338(6) Uani 1 1 d .
O11 O 0.1695(3) 0.1989(2) 0.9538(2) 0.0246(5) Uani 1 1 d .
O12 O 0.4252(3) 0.1435(2) 1.0434(2) 0.0246(5) Uani 1 1 d .
O13 O 0.5298(3) 0.1358(3) 1.3033(3) 0.0369(6) Uani 1 1 d .
O14 O 0.2771(3) 0.1961(3) 1.2082(2) 0.0257(5) Uani 1 1 d .
O1W O 0.5967(3) 0.1384(3) 0.6305(4) 0.0422(7) Uani 1 1 d .
O2W O 1.0966(3) 0.3571(4) 0.6164(3) 0.0489(9) Uani 1 1 d .
O3W O 0.9041(4) 0.0900(3) 0.7608(3) 0.0407(7) Uani 1 1 d .
O4W O 0.7829(5) 0.0144(4) 0.4748(3) 0.0653(11) Uani 1 1 d .
O5W O 0.8892(4) 0.2902(4) 0.3705(3) 0.0537(9) Uani 1 1 d .
O6W O 0.7557(3) 0.4268(3) 0.5341(2) 0.0293(6) Uani 1 1 d .
O7W O 0.8898(3) 0.3664(3) 0.7981(3) 0.0360(7) Uani 1 1 d .
O8W O 0.7142(4) 0.1429(3) 0.9492(3) 0.0490(8) Uani 1 1 d .
N1 N 0.8364(5) 0.7909(5) 0.5747(4) 0.0572(11) Uani 1 1 d .
H1A H 0.6187 0.1290 0.5823 0.045(6) Uiso 1 1 d R
H1B H 0.5482 0.0566 0.6200 0.051(3) Uiso 1 1 d R
H2A H 1.1510 0.3614 0.6753 0.060(18) Uiso 1 1 d R
H2B H 1.1141 0.4179 0.5650 0.070(18) Uiso 1 1 d R
H3A H 0.9686 0.1098 0.7959 0.078(3) Uiso 1 1 d R
H3B H 0.8869 0.0207 0.7404 0.046(2) Uiso 1 1 d R
H4A H 0.7325 0.0468 0.5160 0.061(18) Uiso 1 1 d R
H4B H 0.7988 0.0144 0.4002 0.050(2) Uiso 1 1 d R
H5A H 0.9524 0.2825 0.3322 0.045(2) Uiso 1 1 d R
H5B H 0.8422 0.3054 0.3099 0.062(5) Uiso 1 1 d R
H6A H 0.7678 0.4781 0.5954 0.066(18) Uiso 1 1 d R
H6B H 0.6972 0.4213 0.4775 0.063(18) Uiso 1 1 d R
H7A H 0.9650 0.4090 0.8390 0.043(3) Uiso 1 1 d R
H7B H 0.8524 0.4252 0.8135 0.051(14) Uiso 1 1 d R

loop_
_atom_site_aniso_label
_atom_site_aniso_U_11
_atom_site_aniso_U_22
_atom_site_aniso_U_33
_atom_site_aniso_U_23
_atom_site_aniso_U_13
_atom_site_aniso_U_12
V1 0.0179(3) 0.0238(3) 0.0257(3) 0.0031(2) 0.0042(2) 0.0044(2)
V2 0.0194(3) 0.0223(3) 0.0169(3) -0.0002(2) 0.0024(2) 0.0068(2)
V3 0.0157(3) 0.0174(3) 0.0177(3) 0.0008(2) 0.0005(2) 0.0065(2)
V4 0.0229(3) 0.0163(3) 0.0217(3) -0.0015(2) 0.0020(2) 0.0040(2)
V5 0.0239(3) 0.0210(3) 0.0254(3) 0.0072(2) 0.0038(2) 0.0081(2)
Ca1 0.0233(4) 0.0294(4) 0.0257(4) -0.0002(3) 0.0028(3) 0.0084(3)
O1 0.0211(13) 0.0399(16) 0.0386(15) 0.0033(12) 0.0067(11) 0.0044(11)
O2 0.0165(11) 0.0255(12) 0.0237(12) 0.0003(10) 0.0011(9) 0.0069(10)
O3 0.0205(11) 0.0270(12) 0.0200(11) 0.0005(9) 0.0046(9) 0.0082(10)
O4 0.0295(13) 0.0323(14) 0.0238(13) -0.0050(11) 0.0042(10) 0.0100(11)
O5 0.0231(12) 0.0277(13) 0.0168(11) 0.0034(9) 0.0012(9) 0.0093(10)
O6 0.0181(11) 0.0185(11) 0.0204(11) -0.0011(9) 0.0016(9) 0.0067(9)
O7 0.0163(11) 0.0193(11) 0.0156(10) -0.0003(9) 0.0004(8) 0.0053(9)
O8 0.0175(11) 0.0175(11) 0.0174(11) 0.0007(9) 0.0004(9) 0.0055(9)
O9 0.0208(12) 0.0247(12) 0.0221(12) 0.0033(10) 0.0007(9) 0.0100(10)
O10 0.0375(15) 0.0251(13) 0.0324(14) -0.0081(11) 0.0029(11) 0.0065(11)
O11 0.0201(12) 0.0206(12) 0.0260(12) -0.0001(10) 0.0012(9) 0.0011(9)
O12 0.0276(12) 0.0167(11) 0.0275(12) 0.0033(9) 0.0033(10) 0.0073(10)
O13 0.0406(16) 0.0346(15) 0.0382(15) 0.0159(12) 0.0082(12) 0.0173(12)
O14 0.0235(12) 0.0254(13) 0.0252(12) 0.0069(10) 0.0041(10) 0.0061(10)
O1W 0.0313(15) 0.0295(16) 0.065(2) 0.0086(14) 0.0171(14) 0.0071(12)
O2W 0.0250(14) 0.069(2) 0.0343(16) 0.0194(16) -0.0053(13) 0.0018(14)
O3W 0.0400(17) 0.0286(16) 0.0426(17) 0.0020(13) -0.0083(14) 0.0096(12)
O4W 0.107(3) 0.056(2) 0.0342(18) -0.0117(15) 0.0052(18) 0.037(2)
O5W 0.0422(17) 0.097(3) 0.0324(16) 0.0092(17) 0.0102(14) 0.0366(19)
O6W 0.0284(13) 0.0380(15) 0.0211(13) 0.0037(11) 0.0014(11) 0.0140(11)
O7W 0.0366(15) 0.0352(15) 0.0339(15) -0.0093(12) -0.0061(12) 0.0186(13)
O8W 0.0459(18) 0.0379(17) 0.062(2) 0.0014(15) 0.0107(15) 0.0153(14)
N1 0.081(3) 0.073(3) 0.039(2) 0.012(2) 0.023(2) 0.048(3)

loop_
_atom_type_symbol
_atom_type_description
_atom_type_scat_dispersion_real
_atom_type_scat_dispersion_imag
_atom_type_scat_source
O O 0.0106 0.0060 'International Tables Vol C Tables 4.2.6.8 and 6.1.1.4'
H H 0.0000 0.0000 'International Tables Vol C Tables 4.2.6.8 and 6.1.1.4'
Ca Ca 0.2262 0.3064 'International Tables Vol C Tables 4.2.6.8 and 6.1.1.4'
V V 0.3005 0.5294 'International Tables Vol C Tables 4.2.6.8 and 6.1.1.4'
N N 0.0061 0.0033 'International Tables Vol C Tables 4.2.6.8 and 6.1.1.4'

loop_
_geom_angle_atom_site_label_1
_geom_angle_atom_site_label_2
_geom_angle_atom_site_label_3
_geom_angle
_geom_angle_site_symmetry_1
_geom_angle_site_symmetry_3
O1 V1 O14 104.42(13) . 2_667
O1 V1 O11 102.94(13) . 2_667
O14 V1 O11 92.52(11) 2_667 2_667
O1 V1 O3 101.05(13) . .
O14 V1 O3 90.99(11) 2_667 .
O11 V1 O3 154.05(11) 2_667 .
O1 V1 O2 99.60(12) . .
O14 V1 O2 155.92(10) 2_667 .
O11 V1 O2 83.70(11) 2_667 .
O3 V1 O2 82.67(10) . .
O1 V1 O8 173.47(12) . 2_667
O14 V1 O8 81.86(10) 2_667 2_667
O11 V1 O8 78.25(9) 2_667 2_667
O3 V1 O8 76.82(9) . 2_667
O2 V1 O8 74.08(9) . 2_667
O1 V1 V5 137.69(10) . 2_667
O14 V1 V5 33.28(8) 2_667 2_667
O11 V1 V5 85.17(8) 2_667 2_667
O3 V1 V5 83.75(7) . 2_667
O2 V1 V5 122.65(7) . 2_667
O8 V1 V5 48.58(6) 2_667 2_667
O1 V1 V4 135.29(11) . 2_667
O14 V1 V4 82.25(8) 2_667 2_667
O11 V1 V4 32.42(7) 2_667 2_667
O3 V1 V4 123.26(7) . 2_667
O2 V1 V4 81.94(7) . 2_667
O8 V1 V4 46.45(5) 2_667 2_667
V5 V1 V4 60.82(2) 2_667 2_667
O4 V2 O3 103.72(12) . .
O4 V2 O5 102.49(12) . .
O3 V2 O5 95.54(11) . .
O4 V2 O6 99.64(12) . .
O3 V2 O6 90.03(10) . .
O5 V2 O6 155.15(10) . .
O4 V2 O7 98.66(12) . 2_667
O3 V2 O7 155.24(10) . 2_667
O5 V2 O7 89.78(10) . 2_667
O6 V2 O7 75.77(9) . 2_667
O4 V2 O8 173.67(11) . 2_667
O3 V2 O8 81.11(9) . 2_667
O5 V2 O8 80.89(10) . 2_667
O6 V2 O8 76.07(9) . 2_667
O7 V2 O8 75.88(9) 2_667 2_667
O4 V2 V5 135.51(10) . 2_667
O3 V2 V5 84.29(8) . 2_667
O5 V2 V5 33.12(7) . 2_667
O6 V2 V5 124.34(7) . 2_667
O7 V2 V5 87.17(7) 2_667 2_667
O8 V2 V5 48.32(6) 2_667 2_667
O2 V3 O9 106.49(12) . .
O2 V3 O6 98.08(11) . .
O9 V3 O6 97.32(11) . .
O2 V3 O7 96.97(11) . .
O9 V3 O7 96.83(11) . .
O6 V3 O7 155.47(10) . .
O2 V3 O8 87.75(10) . 2_667
O9 V3 O8 165.73(10) . 2_667
O6 V3 O8 81.13(9) . 2_667
O7 V3 O8 80.22(9) . 2_667
O2 V3 O8 166.04(10) . .
O9 V3 O8 87.42(10) . .
O6 V3 O8 80.86(9) . .
O7 V3 O8 79.87(9) . .
O8 V3 O8 78.33(10) 2_667 .
O10 V4 O12 102.98(13) . .
O10 V4 O11 102.80(13) . .
O12 V4 O11 95.56(11) . .
O10 V4 O7 101.09(12) . 2_667
O12 V4 O7 153.59(10) . 2_667
O11 V4 O7 89.53(10) . 2_667
O10 V4 O6 100.52(12) . .
O12 V4 O6 88.97(10) . .
O11 V4 O6 154.55(10) . .
O7 V4 O6 76.06(9) 2_667 .
O10 V4 O8 175.11(12) . .
O12 V4 O8 80.14(10) . .
O11 V4 O8 80.48(9) . .
O7 V4 O8 75.16(9) 2_667 .
O6 V4 O8 75.64(9) . .
O10 V4 V1 135.47(10) . 2_667
O12 V4 V1 83.50(8) . 2_667
O11 V4 V1 32.93(7) . 2_667
O7 V4 V1 86.95(7) 2_667 2_667
O6 V4 V1 123.81(7) . 2_667
O8 V4 V1 48.19(6) . 2_667
O13 V5 O14 104.11(13) . .
O13 V5 O5 101.57(13) . 2_667
O14 V5 O5 91.87(11) . 2_667
O13 V5 O12 102.66(14) . .
O14 V5 O12 91.07(11) . .
O5 V5 O12 154.08(11) 2_667 .
O13 V5 O9 99.59(12) . .
O14 V5 O9 156.29(10) . .
O5 V5 O9 83.72(10) 2_667 .
O12 V5 O9 83.30(10) . .
O13 V5 O8 174.20(12) . .
O14 V5 O8 81.67(9) . .
O5 V5 O8 77.53(9) 2_667 .
O12 V5 O8 77.44(9) . .
O9 V5 O8 74.63(9) . .
O13 V5 V1 137.21(11) . 2_667
O14 V5 V1 33.10(7) . 2_667
O5 V5 V1 84.84(7) 2_667 2_667
O12 V5 V1 83.66(8) . 2_667
O9 V5 V1 123.19(7) . 2_667
O8 V5 V1 48.57(5) . 2_667
O13 V5 V2 133.86(11) . 2_667
O14 V5 V2 82.05(8) . 2_667
O5 V5 V2 32.35(7) 2_667 2_667
O12 V5 V2 123.14(7) . 2_667
O9 V5 V2 81.87(7) . 2_667
O8 V5 V2 45.71(5) . 2_667
V1 V5 V2 60.857(19) 2_667 2_667
O2W Ca1 O4W 108.45(15) . .
O2W Ca1 O1W 160.59(13) . .
O4W Ca1 O1W 86.19(14) . .
O2W Ca1 O6W 97.14(11) . .
O4W Ca1 O6W 132.56(11) . .
O1W Ca1 O6W 80.98(10) . .
O2W Ca1 O3W 88.05(11) . .
O4W Ca1 O3W 76.46(12) . .
O1W Ca1 O3W 82.99(11) . .
O6W Ca1 O3W 145.21(11) . .
O2W Ca1 O5W 72.47(11) . .
O4W Ca1 O5W 75.53(13) . .
O1W Ca1 O5W 124.84(12) . .
O6W Ca1 O5W 75.17(11) . .
O3W Ca1 O5W 138.32(12) . .
O2W Ca1 O7W 80.26(11) . .
O4W Ca1 O7W 147.29(12) . .
O1W Ca1 O7W 80.62(11) . .
O6W Ca1 O7W 74.71(9) . .
O3W Ca1 O7W 72.32(11) . .
O5W Ca1 O7W 135.97(12) . .
O2W Ca1 H1A 173.7 . .
O4W Ca1 H1A 75.4 . .
O1W Ca1 H1A 13.3 . .
O6W Ca1 H1A 83.3 . .
O3W Ca1 H1A 88.1 . .
O5W Ca1 H1A 113.6 . .
O7W Ca1 H1A 93.9 . .
O2W Ca1 H2A 12.3 . .
O4W Ca1 H2A 109.9 . .
O1W Ca1 H2A 150.0 . .
O6W Ca1 H2A 103.5 . .
O3W Ca1 H2A 76.8 . .
O5W Ca1 H2A 84.5 . .
O7W Ca1 H2A 72.3 . .
H1A Ca1 H2A 161.9 . .
O2W Ca1 H2B 16.2 . .
O4W Ca1 H2B 111.3 . .
O1W Ca1 H2B 162.1 . .
O6W Ca1 H2B 84.1 . .
O3W Ca1 H2B 104.2 . .
O5W Ca1 H2B 59.6 . .
O7W Ca1 H2B 85.9 . .
H1A Ca1 H2B 166.9 . .
H2A Ca1 H2B 28.0 . .
O2W Ca1 H4A 127.6 . .
O4W Ca1 H4A 19.7 . .
O1W Ca1 H4A 66.5 . .
O6W Ca1 H4A 124.6 . .
O3W Ca1 H4A 75.2 . .
O5W Ca1 H4A 87.9 . .
O7W Ca1 H4A 135.9 . .
H1A Ca1 H4A 55.9 . .
H2A Ca1 H4A 127.3 . .
H2B Ca1 H4A 131.0 . .
V3 O2 V1 110.22(12) . .
V2 O3 V1 114.05(12) . .
V2 O5 V5 114.53(12) . 2_667
V3 O6 V2 106.81(11) . .
V3 O6 V4 108.22(11) . .
V2 O6 V4 100.16(10) . .
V3 O7 V4 108.23(11) . 2_667
V3 O7 V2 107.64(10) . 2_667
V4 O7 V2 100.59(10) 2_667 2_667
V3 O8 V3 101.67(9) 2_667 .
V3 O8 V2 93.15(9) 2_667 2_667
V3 O8 V2 93.79(8) . 2_667
V3 O8 V4 93.56(8) 2_667 .
V3 O8 V4 92.70(8) . .
V2 O8 V4 169.54(11) 2_667 .
V3 O8 V1 87.95(8) 2_667 2_667
V3 O8 V1 170.30(11) . 2_667
V2 O8 V1 86.87(8) 2_667 2_667
V4 O8 V1 85.36(7) . 2_667
V3 O8 V5 170.79(11) 2_667 .
V3 O8 V5 87.54(8) . .
V2 O8 V5 85.97(8) 2_667 .
V4 O8 V5 86.12(8) . .
V1 O8 V5 82.85(8) 2_667 .
V3 O9 V5 110.42(11) . .
V4 O11 V1 114.65(12) . 2_667
V4 O12 V5 115.19(13) . .
V1 O14 V5 113.61(13) 2_667 .
Ca1 O1W H1A 49.8 . .
Ca1 O1W H1B 122.6 . .
H1A O1W H1B 85.9 . .
Ca1 O2W H2A 123.7 . .
Ca1 O2W H2B 112.1 . .
H2A O2W H2B 120.4 . .
Ca1 O3W H3A 119.2 . .
Ca1 O3W H3B 114.5 . .
H3A O3W H3B 106.2 . .
Ca1 O4W H4A 47.6 . .
Ca1 O4W H4B 117.4 . .
H4A O4W H4B 138.0 . .
Ca1 O5W H5A 133.6 . .
Ca1 O5W H5B 132.2 . .
H5A O5W H5B 93.0 . .
Ca1 O6W H6A 114.1 . .
Ca1 O6W H6B 120.8 . .
H6A O6W H6B 119.6 . .
Ca1 O7W H7A 126.2 . .
Ca1 O7W H7B 126.8 . .
H7A O7W H7B 92.0 . .

loop_
_geom_bond_atom_site_label_1
_geom_bond_atom_site_label_2
_geom_bond_distance
_geom_bond_site_symmetry_2
V1 O1 1.600(3) .
V1 O14 1.828(2) 2_667
V1 O11 1.854(2) 2_667
V1 O3 1.905(2) .
V1 O2 2.054(2) .
V1 O8 2.318(2) 2_667
V1 V5 3.0672(10) 2_667
V1 V4 3.0993(10) 2_667
V2 O4 1.608(2) .
V2 O3 1.816(2) .
V2 O5 1.821(2) .
V2 O6 2.007(2) .
V2 O7 2.007(2) 2_667
V2 O8 2.221(2) 2_667
V2 V5 3.0959(11) 2_667
V3 O2 1.684(2) .
V3 O9 1.690(2) .
V3 O6 1.905(2) .
V3 O7 1.926(2) .
V3 O8 2.103(2) 2_667
V3 O8 2.126(2) .
V4 O10 1.605(3) .
V4 O12 1.823(2) .
V4 O11 1.828(2) .
V4 O7 1.994(2) 2_667
V4 O6 2.007(2) .
V4 O8 2.254(2) .
V4 V1 3.0993(10) 2_667
V5 O13 1.599(3) .
V5 O14 1.837(2) .
V5 O5 1.859(2) 2_667
V5 O12 1.874(3) .
V5 O9 2.049(2) .
V5 O8 2.318(2) .
V5 V1 3.0672(10) 2_667
V5 V2 3.0960(11) 2_667
Ca1 O2W 2.316(3) .
Ca1 O4W 2.360(3) .
Ca1 O1W 2.375(3) .
Ca1 O6W 2.413(3) .
Ca1 O3W 2.457(3) .
Ca1 O5W 2.461(3) .
Ca1 O7W 2.474(3) .
Ca1 H1A 2.0333 .
Ca1 H2A 2.7747 .
Ca1 H2B 2.7336 .
Ca1 H4A 1.8891 .
O5 V5 1.859(2) 2_667
O7 V4 1.994(2) 2_667
O7 V2 2.008(2) 2_667
O8 V3 2.103(2) 2_667
O8 V2 2.221(2) 2_667
O8 V1 2.318(2) 2_667
O11 V1 1.854(2) 2_667
O14 V1 1.828(2) 2_667
O1W H1A 0.6125 .
O1W H1B 0.7992 .
O2W H2A 0.7118 .
O2W H2B 0.8225 .
O3W H3A 0.6166 .
O3W H3B 0.6922 .
O4W H4A 0.8623 .
O4W H4B 0.8352 .
O5W H5A 0.8308 .
O5W H5B 0.7495 .
O6W H6A 0.7943 .
O6W H6B 0.7140 .
O7W H7A 0.7411 .
O7W H7B 0.8347 .

loop_
_geom_torsion_atom_site_label_1
_geom_torsion_atom_site_label_2
_geom_torsion_atom_site_label_3
_geom_torsion_atom_site_label_4
_geom_torsion
_geom_torsion_site_symmetry_1
_geom_torsion_site_symmetry_4
O9 V3 O2 V1 -178.75(10) . .
O6 V3 O2 V1 81.10(13) . .
O7 V3 O2 V1 -79.47(13) . .
O8 V3 O2 V1 0.39(12) 2_667 .
O8 V3 O2 V1 -3.5(5) . .
O1 V1 O2 V3 -178.71(13) . .
O14 V1 O2 V3 -2.9(3) 2_667 .
O11 V1 O2 V3 79.17(13) 2_667 .
O3 V1 O2 V3 -78.68(13) . .
O8 V1 O2 V3 -0.36(11) 2_667 .
V5 V1 O2 V3 -0.96(16) 2_667 .
V4 V1 O2 V3 46.54(11) 2_667 .
O4 V2 O3 V1 174.56(13) . .
O5 V2 O3 V1 70.23(14) . .
O6 V2 O3 V1 -85.51(13) . .
O7 V2 O3 V1 -31.4(3) 2_667 .
O8 V2 O3 V1 -9.62(12) 2_667 .
V5 V2 O3 V1 39.03(11) 2_667 .
O1 V1 O3 V2 -176.96(14) . .
O14 V1 O3 V2 -72.06(14) 2_667 .
O11 V1 O3 V2 25.8(3) 2_667 .
O2 V1 O3 V2 84.64(13) . .
O8 V1 O3 V2 9.35(11) 2_667 .
V5 V1 O3 V2 -39.51(11) 2_667 .
V4 V1 O3 V2 9.32(16) 2_667 .
O4 V2 O5 V5 -176.04(13) . 2_667
O3 V2 O5 V5 -70.64(14) . 2_667
O6 V2 O5 V5 31.5(3) . 2_667
O7 V2 O5 V5 85.14(13) 2_667 2_667
O8 V2 O5 V5 9.41(12) 2_667 2_667
O2 V3 O6 V2 -72.41(12) . .
O9 V3 O6 V2 179.69(11) . .
O7 V3 O6 V2 54.9(3) . .
O8 V3 O6 V2 14.02(10) 2_667 .
O8 V3 O6 V2 93.51(11) . .
O2 V3 O6 V4 -179.47(11) . .
O9 V3 O6 V4 72.63(12) . .
O7 V3 O6 V4 -52.1(3) . .
O8 V3 O6 V4 -93.04(11) 2_667 .
O8 V3 O6 V4 -13.55(10) . .
O4 V2 O6 V3 171.26(12) . .
O3 V2 O6 V3 67.33(12) . .
O5 V2 O6 V3 -36.0(3) . .
O7 V2 O6 V3 -92.17(11) 2_667 .
O8 V2 O6 V3 -13.50(10) 2_667 .
V5 V2 O6 V3 -15.77(13) 2_667 .
O4 V2 O6 V4 -76.04(13) . .
O3 V2 O6 V4 -179.96(10) . .
O5 V2 O6 V4 76.7(3) . .
O7 V2 O6 V4 20.53(9) 2_667 .
O8 V2 O6 V4 99.20(10) 2_667 .
V5 V2 O6 V4 96.94(9) 2_667 .
O10 V4 O6 V3 -170.08(13) . .
O12 V4 O6 V3 -67.07(12) . .
O11 V4 O6 V3 33.7(3) . .
O7 V4 O6 V3 90.97(11) 2_667 .
O8 V4 O6 V3 13.02(10) . .
V1 V4 O6 V3 14.40(14) 2_667 .
O10 V4 O6 V2 78.30(14) . .
O12 V4 O6 V2 -178.68(10) . .
O11 V4 O6 V2 -77.9(3) . .
O7 V4 O6 V2 -20.65(9) 2_667 .
O8 V4 O6 V2 -98.59(10) . .
V1 V4 O6 V2 -97.22(9) 2_667 .
O2 V3 O7 V4 72.29(12) . 2_667
O9 V3 O7 V4 179.91(11) . 2_667
O6 V3 O7 V4 -55.2(3) . 2_667
O8 V3 O7 V4 -14.21(10) 2_667 2_667
O8 V3 O7 V4 -93.97(10) . 2_667
O2 V3 O7 V2 -179.79(11) . 2_667
O9 V3 O7 V2 -72.17(12) . 2_667
O6 V3 O7 V2 52.7(3) . 2_667
O8 V3 O7 V2 93.72(11) 2_667 2_667
O8 V3 O7 V2 13.96(10) . 2_667
O2 V3 O8 V3 4.0(4) . 2_667
O9 V3 O8 V3 179.40(11) . 2_667
O6 V3 O8 V3 -82.75(10) . 2_667
O7 V3 O8 V3 81.99(10) . 2_667
O8 V3 O8 V3 -0.001(1) 2_667 2_667
O2 V3 O8 V2 -90.0(4) . 2_667
O9 V3 O8 V2 85.39(10) . 2_667
O6 V3 O8 V2 -176.76(10) . 2_667
O7 V3 O8 V2 -12.02(9) . 2_667
O8 V3 O8 V2 -94.01(10) 2_667 2_667
O2 V3 O8 V4 98.2(4) . .
O9 V3 O8 V4 -86.40(10) . .
O6 V3 O8 V4 11.44(9) . .
O7 V3 O8 V4 176.19(9) . .
O8 V3 O8 V4 94.20(9) 2_667 .
O2 V3 O8 V5 -175.8(4) . .
O9 V3 O8 V5 -0.40(10) . .
O6 V3 O8 V5 97.44(9) . .
O7 V3 O8 V5 -97.82(9) . .
O8 V3 O8 V5 -179.81(12) 2_667 .
O12 V4 O8 V3 -177.72(10) . 2_667
O11 V4 O8 V3 -80.31(10) . 2_667
O7 V4 O8 V3 11.74(8) 2_667 2_667
O6 V4 O8 V3 90.82(9) . 2_667
V1 V4 O8 V3 -87.65(8) 2_667 2_667
O12 V4 O8 V3 80.40(10) . .
O11 V4 O8 V3 177.81(10) . .
O7 V4 O8 V3 -90.14(9) 2_667 .
O6 V4 O8 V3 -11.07(8) . .
V1 V4 O8 V3 170.47(11) 2_667 .
O12 V4 O8 V2 -47.9(6) . 2_667
O11 V4 O8 V2 49.5(6) . 2_667
O7 V4 O8 V2 141.5(6) 2_667 2_667
O6 V4 O8 V2 -139.4(6) . 2_667
V1 V4 O8 V2 42.1(5) 2_667 2_667
O12 V4 O8 V1 -90.07(9) . 2_667
O11 V4 O8 V1 7.34(9) . 2_667
O7 V4 O8 V1 99.39(9) 2_667 2_667
O6 V4 O8 V1 178.46(9) . 2_667
O12 V4 O8 V5 -6.94(9) . .
O11 V4 O8 V5 90.46(9) . .
O7 V4 O8 V5 -177.49(9) 2_667 .
O6 V4 O8 V5 -98.41(9) . .
V1 V4 O8 V5 83.13(7) 2_667 .
O14 V5 O8 V3 -179.04(9) . .
O5 V5 O8 V3 87.17(9) 2_667 .
O12 V5 O8 V3 -86.06(10) . .
O9 V5 O8 V3 0.35(8) . .
V1 V5 O8 V3 -178.68(10) 2_667 .
V2 V5 O8 V3 93.98(8) 2_667 .
O14 V5 O8 V2 86.99(9) . 2_667
O5 V5 O8 V2 -6.81(9) 2_667 2_667
O12 V5 O8 V2 179.96(10) . 2_667
O9 V5 O8 V2 -93.63(9) . 2_667
V1 V5 O8 V2 87.34(7) 2_667 2_667
O14 V5 O8 V4 -86.16(10) . .
O5 V5 O8 V4 -179.95(10) 2_667 .
O12 V5 O8 V4 6.82(9) . .
O9 V5 O8 V4 93.22(9) . .
V1 V5 O8 V4 -85.80(7) 2_667 .
V2 V5 O8 V4 -173.14(10) 2_667 .
O14 V5 O8 V1 -0.35(9) . 2_667
O5 V5 O8 V1 -94.15(9) 2_667 2_667
O12 V5 O8 V1 92.62(9) . 2_667
O9 V5 O8 V1 179.03(9) . 2_667
V2 V5 O8 V1 -87.34(7) 2_667 2_667
O2 V3 O9 V5 179.34(10) . .
O6 V3 O9 V5 -79.95(13) . .
O7 V3 O9 V5 79.96(12) . .
O8 V3 O9 V5 2.9(5) 2_667 .
O8 V3 O9 V5 0.49(11) . .
O13 V5 O9 V3 -179.94(14) . .
O14 V5 O9 V3 1.1(3) . .
O5 V5 O9 V3 -79.21(13) 2_667 .
O12 V5 O9 V3 78.30(13) . .
O8 V5 O9 V3 -0.46(11) . .
V1 V5 O9 V3 0.41(16) 2_667 .
V2 V5 O9 V3 -46.65(11) 2_667 .
O10 V4 O11 V1 173.61(14) . 2_667
O12 V4 O11 V1 68.92(15) . 2_667
O7 V4 O11 V1 -85.12(13) 2_667 2_667
O6 V4 O11 V1 -30.4(3) . 2_667
O8 V4 O11 V1 -10.08(12) . 2_667
O10 V4 O12 V5 -174.35(14) . .
O11 V4 O12 V5 -69.82(15) . .
O7 V4 O12 V5 30.4(3) 2_667 .
O6 V4 O12 V5 85.09(14) . .
O8 V4 O12 V5 9.49(13) . .
V1 V4 O12 V5 -39.12(12) 2_667 .
O13 V5 O12 V4 176.63(14) . .
O14 V5 O12 V4 71.92(15) . .
O5 V5 O12 V4 -24.6(3) 2_667 .
O9 V5 O12 V4 -84.99(14) . .
O8 V5 O12 V4 -9.31(12) . .
V1 V5 O12 V4 39.59(12) 2_667 .
V2 V5 O12 V4 -9.28(17) 2_667 .
O13 V5 O14 V1 -179.98(15) . 2_667
O5 V5 O14 V1 77.59(14) 2_667 2_667
O12 V5 O14 V1 -76.65(14) . 2_667
O9 V5 O14 V1 -1.0(4) . 2_667
O8 V5 O14 V1 0.49(13) . 2_667
V2 V5 O14 V1 46.68(12) 2_667 2_667
